data_4501392
loop_
_publ_author_name
'Mukherjee, Gargi'
'Biradha, Kumar'

_publ_section_title
;
 Crystal Engineering Studies with Monocarboxamidoalkanes Having C- or
 N-Terminal Pyridine and Their Coordination Complexes
;
_journal_issue 12
_journal_name_full 'Crystal Growth &amp; Design'
_journal_page_first 5649
_journal_paper_doi 10.1021/cg2012028
_journal_volume 11
_journal_year 2011
_chemical_formula_sum 'C14 H16 Cu N6 O8'
_chemical_formula_weight 459.87
_chemical_name_systematic
; 
 ? 
;
_space_group_IT_number 15
_symmetry_cell_setting monoclinic
_symmetry_space_group_name_Hall '-C 2yc'
_symmetry_space_group_name_H-M 'C 1 2/c 1'
_atom_sites_solution_hydrogens geom
_atom_sites_solution_primary direct
_atom_sites_solution_secondary difmap
_audit_creation_method SHELXL-97
_cell_angle_alpha 90.00
_cell_angle_beta 94.572(3)
_cell_angle_gamma 90.00
_cell_formula_units_Z 4
_cell_length_a 9.1256(11)
_cell_length_b 12.2367(15)
_cell_length_c 17.072(2)
_cell_measurement_reflns_used 1862
_cell_measurement_temperature 293(2)
_cell_measurement_theta_max 25.99
_cell_measurement_theta_min 2.39
_cell_volume 1900.3(4)
_computing_structure_refinement 'SHELXL-97 (Sheldrick, 1997)'
_computing_structure_solution 'SHELXS-97 (Sheldrick, 1990)'
_diffrn_ambient_temperature 293(2)
_diffrn_measured_fraction_theta_full 0.994
_diffrn_measured_fraction_theta_max 0.994
_diffrn_measurement_device_type 'Bruker APEX-2 CCD'
_diffrn_measurement_method hemisphere
_diffrn_radiation_monochromator graphite
_diffrn_radiation_source 'fine-focus sealed tube'
_diffrn_radiation_type MoK\a
_diffrn_radiation_wavelength 0.71073
_diffrn_reflns_av_R_equivalents 0.0344
_diffrn_reflns_av_sigmaI/netI 0.0226
_diffrn_reflns_limit_h_max 11
_diffrn_reflns_limit_h_min -11
_diffrn_reflns_limit_k_max 14
_diffrn_reflns_limit_k_min -15
_diffrn_reflns_limit_l_max 21
_diffrn_reflns_limit_l_min -20
_diffrn_reflns_number 11672
_diffrn_reflns_theta_full 25.99
_diffrn_reflns_theta_max 25.99
_diffrn_reflns_theta_min 2.39
_exptl_absorpt_coefficient_mu 1.206
_exptl_absorpt_correction_T_max 0.845
_exptl_absorpt_correction_T_min 0.805
_exptl_absorpt_correction_type empirical
_exptl_absorpt_process_details sadabs
_exptl_crystal_colour 'dark blue'
_exptl_crystal_density_diffrn 1.607
_exptl_crystal_density_method 'not measured'
_exptl_crystal_description 'rectangular block'
_exptl_crystal_F_000 940
_exptl_crystal_size_max 0.18
_exptl_crystal_size_mid 0.16
_exptl_crystal_size_min 0.14
_refine_diff_density_max 0.330
_refine_diff_density_min -0.375
_refine_diff_density_rms 0.059
_refine_ls_extinction_method none
_refine_ls_goodness_of_fit_ref 0.951
_refine_ls_hydrogen_treatment constr
_refine_ls_matrix_type full
_refine_ls_number_parameters 132
_refine_ls_number_reflns 1862
_refine_ls_number_restraints 0
_refine_ls_restrained_S_all 0.951
_refine_ls_R_factor_all 0.0438
_refine_ls_R_factor_gt 0.0344
_refine_ls_shift/su_max 0.001
_refine_ls_shift/su_mean 0.000
_refine_ls_structure_factor_coef Fsqd
_refine_ls_weighting_details 'calc w=1/[\s^2^(Fo^2^)+(0.1000P)^2^+0.0000P] where P=(Fo^2^+2Fc^2^)/3'
_refine_ls_weighting_scheme calc
_refine_ls_wR_factor_gt 0.1141
_refine_ls_wR_factor_ref 0.1205
_reflns_number_gt 1558
_reflns_number_total 1862
_reflns_threshold_expression >2sigma(I)
_cod_data_source_file cg2012028_si_002.cif
_cod_data_source_block 6
_cod_depositor_comments
;
The following automatic conversions were performed:

'_symmetry_cell_setting' value 'Monoclinic' changed to 'monoclinic'
according to /home/saulius/struct/CIF-dictionaries/cif_core.dic
dictionary named 'cif_core.dic' version 2.4.1 from 2010-06-29.

Automatic conversion script
Id: cif_fix_values 1715 2011-07-08 13:25:40Z adriana 
;
_cod_original_sg_symbol_H-M C2/c
_cod_database_code 4501392

loop_
_symmetry_equiv_pos_as_xyz
'x, y, z'
'-x, y, -z+1/2'
'x+1/2, y+1/2, z'
'-x+1/2, y+1/2, -z+1/2'
'-x, -y, -z'
'x, -y, z-1/2'
'-x+1/2, -y+1/2, -z'
'x+1/2, -y+1/2, z-1/2'

loop_
_atom_site_label
_atom_site_type_symbol
_atom_site_fract_x
_atom_site_fract_y
_atom_site_fract_z
_atom_site_U_iso_or_equiv
_atom_site_adp_type
_atom_site_occupancy
_atom_site_symmetry_multiplicity
_atom_site_calc_flag
_atom_site_refinement_flags
Cu1 Cu 0.0000 0.00167(3) 0.2500 0.0348(2) Uani 1 2 d S
N100 N 0.1765(2) 0.14718(19) 0.19803(12) 0.0450(5) Uani 1 1 d .
O100 O 0.0438(2) 0.12242(15) 0.17512(10) 0.0467(5) Uani 1 1 d .
O101 O 0.2399(2) 0.09262(18) 0.25188(12) 0.0573(5) Uani 1 1 d .
O102 O 0.2340(2) 0.2239(2) 0.16595(12) 0.0740(7) Uani 1 1 d .
O11 O -0.1663(3) -0.43387(19) 0.50335(12) 0.0676(6) Uani 1 1 d .
N11 N 0.0026(2) -0.10259(16) 0.33712(12) 0.0353(5) Uani 1 1 d .
N12 N -0.0029(3) -0.29924(19) 0.53703(13) 0.0492(6) Uani 1 1 d .
H12 H 0.0555 -0.2767 0.5757 0.059 Uiso 1 1 calc R
C11 C 0.0838(3) -0.07914(19) 0.40494(13) 0.0393(6) Uani 1 1 d .
H11 H 0.1425 -0.0169 0.4072 0.047 Uiso 1 1 calc R
C12 C 0.0825(3) -0.1438(2) 0.47024(14) 0.0407(6) Uani 1 1 d .
H12A H 0.1410 -0.1255 0.5154 0.049 Uiso 1 1 calc R
C13 C -0.0050(3) -0.2362(2) 0.46971(15) 0.0386(6) Uani 1 1 d .
C14 C -0.0898(3) -0.2607(2) 0.39993(15) 0.0439(6) Uani 1 1 d .
H14 H -0.1506 -0.3218 0.3967 0.053 Uiso 1 1 calc R
C15 C -0.0818(3) -0.1927(2) 0.33621(15) 0.0422(6) Uani 1 1 d .
H15 H -0.1378 -0.2100 0.2900 0.051 Uiso 1 1 calc R
C16 C -0.0799(3) -0.3922(2) 0.55122(16) 0.0503(7) Uani 1 1 d .
C17 C -0.0474(4) -0.4369(3) 0.63314(18) 0.0709(10) Uani 1 1 d .
H17A H -0.0920 -0.3908 0.6701 0.106 Uiso 1 1 calc R
H17B H 0.0570 -0.4388 0.6456 0.106 Uiso 1 1 calc R
H17C H -0.0865 -0.5095 0.6358 0.106 Uiso 1 1 calc R

loop_
_atom_site_aniso_label
_atom_site_aniso_U_11
_atom_site_aniso_U_22
_atom_site_aniso_U_33
_atom_site_aniso_U_23
_atom_site_aniso_U_13
_atom_site_aniso_U_12
Cu1 0.0464(3) 0.0308(3) 0.0260(3) 0.000 -0.00343(19) 0.000
N100 0.0565(14) 0.0472(13) 0.0304(11) -0.0008(10) -0.0020(10) -0.0125(10)
O100 0.0555(12) 0.0454(10) 0.0373(10) 0.0072(8) -0.0083(8) -0.0124(8)
O101 0.0575(12) 0.0669(14) 0.0458(11) 0.0087(9) -0.0069(9) -0.0013(10)
O102 0.0818(16) 0.0834(17) 0.0546(13) 0.0201(12) -0.0078(11) -0.0437(13)
O11 0.0819(16) 0.0624(14) 0.0571(14) 0.0079(11) -0.0037(11) -0.0288(12)
N11 0.0430(11) 0.0351(10) 0.0268(10) -0.0004(8) -0.0034(8) -0.0010(8)
N12 0.0675(16) 0.0499(14) 0.0284(12) 0.0031(10) -0.0084(10) -0.0149(11)
C11 0.0479(14) 0.0359(12) 0.0330(13) -0.0025(10) -0.0028(11) -0.0065(10)
C12 0.0536(15) 0.0405(13) 0.0266(12) -0.0021(10) -0.0066(11) -0.0056(11)
C13 0.0484(14) 0.0397(13) 0.0272(12) -0.0001(11) -0.0001(10) -0.0011(11)
C14 0.0525(15) 0.0435(14) 0.0344(13) 0.0012(11) -0.0041(11) -0.0118(12)
C15 0.0525(15) 0.0409(14) 0.0313(13) -0.0021(10) -0.0088(11) -0.0079(11)
C16 0.0606(18) 0.0492(15) 0.0415(15) 0.0071(12) 0.0067(13) -0.0063(13)
C17 0.093(3) 0.070(2) 0.0509(19) 0.0215(17) 0.0099(17) -0.0109(19)

loop_
_atom_type_symbol
_atom_type_description
_atom_type_scat_dispersion_real
_atom_type_scat_dispersion_imag
_atom_type_scat_source
C C 0.0033 0.0016 'International Tables Vol C Tables 4.2.6.8 and 6.1.1.4'
H H 0.0000 0.0000 'International Tables Vol C Tables 4.2.6.8 and 6.1.1.4'
N N 0.0061 0.0033 'International Tables Vol C Tables 4.2.6.8 and 6.1.1.4'
O O 0.0106 0.0060 'International Tables Vol C Tables 4.2.6.8 and 6.1.1.4'
Cu Cu 0.3201 1.2651 'International Tables Vol C Tables 4.2.6.8 and 6.1.1.4'

loop_
_geom_angle_atom_site_label_1
_geom_angle_atom_site_label_2
_geom_angle_atom_site_label_3
_geom_angle
_geom_angle_site_symmetry_1
_geom_angle_site_symmetry_3
N11 Cu1 N11 98.69(12) 2 .
N11 Cu1 O100 165.65(8) 2 2
N11 Cu1 O100 89.25(8) . 2
N11 Cu1 O100 89.25(8) 2 .
N11 Cu1 O100 165.65(8) . .
O100 Cu1 O100 85.66(11) 2 .
O102 N100 O101 123.5(2) . .
O102 N100 O100 118.2(2) . .
O101 N100 O100 118.2(2) . .
N100 O100 Cu1 102.16(14) . .
C15 N11 C11 117.2(2) . .
C15 N11 Cu1 123.60(17) . .
C11 N11 Cu1 118.92(16) . .
C16 N12 C13 129.6(2) . .
N11 C11 C12 122.3(2) . .
C11 C12 C13 120.7(2) . .
N12 C13 C12 118.7(2) . .
N12 C13 C14 123.9(2) . .
C12 C13 C14 117.4(2) . .
C15 C14 C13 118.8(2) . .
N11 C15 C14 123.6(2) . .
O11 C16 N12 123.4(3) . .
O11 C16 C17 123.1(3) . .
N12 C16 C17 113.5(3) . .

loop_
_geom_bond_atom_site_label_1
_geom_bond_atom_site_label_2
_geom_bond_distance
_geom_bond_site_symmetry_2
Cu1 N11 1.958(2) 2
Cu1 N11 1.958(2) .
Cu1 O100 2.0147(18) 2
Cu1 O100 2.0147(18) .
N100 O102 1.226(3) .
N100 O101 1.241(3) .
N100 O100 1.279(3) .
O11 C16 1.203(3) .
N11 C15 1.344(3) .
N11 C11 1.355(3) .
N12 C16 1.369(3) .
N12 C13 1.383(3) .
C11 C12 1.368(3) .
C12 C13 1.384(3) .
C13 C14 1.401(4) .
C14 C15 1.376(4) .
C16 C17 1.509(4) .
